data_7214768
loop_
_publ_author_name
'Veidis, Mikelis V.'
'Orola, Liana'
'Mutikainen, Ilpo'
'Sarcevica, Inese'

_publ_section_title
;
 The conformation of pyrogallol as a result of cocrystallization with
 N-heterocyclic bases
;
_journal_issue 21
_journal_name_full CrystEngComm
_journal_page_first 7253
_journal_paper_doi 10.1039/c2ce25821h
_journal_volume 14
_journal_year 2012
_chemical_formula_moiety 'C63 H60 N9 O12'
_chemical_formula_sum 'C63 H60 N9 O12'
_chemical_formula_weight 1135.22
_space_group_IT_number 2
_symmetry_cell_setting triclinic
_symmetry_space_group_name_Hall '-P 1'
_symmetry_space_group_name_H-M 'P -1'
_atom_sites_solution_hydrogens geom
_atom_sites_solution_primary direct
_cell_angle_alpha 60.72(3)
_cell_angle_beta 67.16(3)
_cell_angle_gamma 67.07(3)
_cell_formula_units_Z 2
_cell_length_a 14.931(3)
_cell_length_b 15.372(3)
_cell_length_c 15.647(3)
_cell_measurement_reflns_used 0
_cell_measurement_temperature 173
_cell_measurement_theta_max 0
_cell_measurement_theta_min 0
_cell_volume 2796.3(13)
_computing_cell_refinement 'DENZO/SCALEPACK (Otwinowski & Minor, 1997)'
_computing_data_collection 'COLLECT (Nonius, 2001).'
_computing_data_reduction 'DENZO/SCALEPACK (Otwinowski & Minor, 1997)'
_computing_molecular_graphics 'CAMERON (Watkin et al., 1996)'
_computing_publication_material 'CRYSTALS (Betteridge et al., 2003)'
_computing_structure_refinement 'CRYSTALS (Betteridge et al., 2003)'
_computing_structure_solution 'SHELXS 86 (Sheldrick, 1986)'
_diffrn_ambient_temperature 173
_diffrn_measured_fraction_theta_full 0.995
_diffrn_measured_fraction_theta_max 0.992
_diffrn_measurement_device Area
_diffrn_measurement_device_type 'Nonius KappaCCD'
_diffrn_measurement_method '\f & \w scans'
_diffrn_radiation_monochromator graphite
_diffrn_radiation_type 'Mo K\a'
_diffrn_radiation_wavelength 0.71073
_diffrn_reflns_av_R_equivalents 0.048
_diffrn_reflns_limit_h_max 19
_diffrn_reflns_limit_h_min -19
_diffrn_reflns_limit_k_max 19
_diffrn_reflns_limit_k_min -19
_diffrn_reflns_limit_l_max 20
_diffrn_reflns_limit_l_min -20
_diffrn_reflns_number 44628
_diffrn_reflns_theta_full 25.299
_diffrn_reflns_theta_max 27.499
_diffrn_reflns_theta_min 2.421
_diffrn_standards_number 0
_exptl_absorpt_coefficient_mu 0.095
_exptl_absorpt_correction_T_max 0.9812
_exptl_absorpt_correction_T_min 0.9812
_exptl_absorpt_correction_type none
_exptl_crystal_colour colorless
_exptl_crystal_density_diffrn 1.348
_exptl_crystal_density_method 'not measured'
_exptl_crystal_description prism
_exptl_crystal_F_000 1194
_exptl_crystal_size_max 0.200
_exptl_crystal_size_mid 0.200
_exptl_crystal_size_min 0.200
_refine_diff_density_max 0.46
_refine_diff_density_min -0.29
_refine_ls_extinction_method None
_refine_ls_goodness_of_fit_ref 1.0472
_refine_ls_hydrogen_treatment none
_refine_ls_matrix_type full
_refine_ls_number_parameters 757
_refine_ls_number_reflns 6876
_refine_ls_number_restraints 0
_refine_ls_R_factor_all 0.0989
_refine_ls_R_factor_gt 0.0515
_refine_ls_shift/su_max 0.0001694
_refine_ls_shift/su_mean 0.0000170
_refine_ls_structure_factor_coef Fsqd
_refine_ls_weighting_details
;
Method= Modified Sheldrick
w=1/[\s^2^(F^2^) + ( 0.06P)^2^ + 3.41P]
,where P=(max(Fo^2^,0) + 2Fc^2^)/3
;
_refine_ls_weighting_scheme calc
_refine_ls_wR_factor_all 0.2117
_refine_ls_wR_factor_gt 0.1347
_refine_ls_wR_factor_ref 0.1299
_reflns_limit_h_max 19
_reflns_limit_h_min -17
_reflns_limit_k_max 19
_reflns_limit_k_min -16
_reflns_limit_l_max 20
_reflns_limit_l_min 0
_reflns_number_gt 7344
_reflns_number_total 12742
_reflns_threshold_expression I>2.0\s(I)
_oxford_diffrn_Wilson_B_factor 0.00
_oxford_diffrn_Wilson_scale 0.00
_oxford_refine_ls_r_factor_ref 0.0483
_oxford_refine_ls_scale 0.16837(10)
_oxford_reflns_number_all 12740
_oxford_reflns_threshold_expression_ref I>3.0\s(I)
_cod_data_source_file c2ce25821h.txt
_cod_data_source_block 1
_cod_depositor_comments
;
The following automatic conversions were performed:

'_symmetry_cell_setting' value 'Triclinic' changed to 'triclinic'
according to
/usr/data/users/saulius/automatic-downloads/retrospective/RSC/lib/dictionaries/cif_core.dic
dictionary named 'cif_core.dic' version 2.4.2 from 2011-04-26.

Automatic conversion script
Id: cif_fix_values 2281 2013-09-26 08:29:07Z andrius 
;
_cod_original_sg_symbol_H-M 'P -1 '
_cod_database_code 7214768

loop_
_symmetry_equiv_pos_as_xyz
x,y,z
-x,-y,-z

loop_
_atom_site_label
_atom_site_type_symbol
_atom_site_fract_x
_atom_site_fract_y
_atom_site_fract_z
_atom_site_U_iso_or_equiv
_atom_site_occupancy
_atom_site_adp_type
_atom_site_refinement_flags_posn
O1 O 0.28859(16) 0.05617(18) 0.1435(2) 0.0508 1.0000 Uani .
O2 O -0.11403(14) 0.28246(16) 0.15924(17) 0.0341 1.0000 Uani .
O3 O 0.21446(14) 0.59102(15) 0.49422(16) 0.0312 1.0000 Uani .
O4 O 0.07411(14) 0.15545(15) 0.16837(17) 0.0303 1.0000 Uani .
O5 O 0.26176(14) 0.20861(15) 0.18580(17) 0.0326 1.0000 Uani .
O6 O 0.04924(15) 0.31320(16) 0.20124(17) 0.0338 1.0000 Uani .
O7 O 0.39750(15) 0.45844(16) 0.51996(17) 0.0329 1.0000 Uani .
O8 O 0.20584(15) 0.38581(15) 0.19642(17) 0.0353 1.0000 Uani .
O9 O 0.12962(14) -0.01942(15) 0.15268(17) 0.0311 1.0000 Uani .
C10 C 0.51132(19) 0.5547(2) 0.1701(2) 0.0218 1.0000 Uani .
O11 O 0.45563(15) 0.28335(16) 0.50316(18) 0.0369 1.0000 Uani .
C12 C 0.08206(19) 0.2715(2) 0.8042(2) 0.0213 1.0000 Uani .
C13 C 0.2393(2) 0.5035(2) 0.4797(2) 0.0236 1.0000 Uani .
N14 N 0.02974(18) 0.7217(2) 0.4752(2) 0.0326 1.0000 Uani .
C15 C 0.41339(19) 0.63304(19) 0.1710(2) 0.0215 1.0000 Uani .
O16 O 0.45696(14) 0.09433(15) 0.17131(17) 0.0317 1.0000 Uani .
N17 N 0.44837(19) 0.8831(2) 0.1592(2) 0.0380 1.0000 Uani .
N18 N 0.35102(17) 0.02613(19) 0.8288(2) 0.0326 1.0000 Uani .
C19 C 0.3031(2) 0.3175(2) 0.4565(2) 0.0296 1.0000 Uani .
C20 C 0.0340(2) 0.0365(2) 0.1443(2) 0.0226 1.0000 Uani .
C21 C 0.3630(2) 0.6628(2) 0.2519(2) 0.0260 1.0000 Uani .
C22 C -0.1584(2) 0.1634(2) 0.1311(2) 0.0267 1.0000 Uani .
C23 C 0.3637(2) 0.3435(2) 0.4845(2) 0.0263 1.0000 Uani .
C24 C -0.0923(2) 0.1929(2) 0.1487(2) 0.0227 1.0000 Uani .
C25 C 0.5376(2) 0.4780(2) 0.2588(2) 0.0253 1.0000 Uani .
C26 C 0.3053(2) 0.3373(2) 0.1909(2) 0.0225 1.0000 Uani .
C27 C 0.4346(2) 0.1866(2) 0.1768(2) 0.0224 1.0000 Uani .
C28 C 0.7444(2) 0.5643(2) 0.2426(2) 0.0294 1.0000 Uani .
O29 O 0.60792(18) 0.35924(19) 0.5117(3) 0.0661 1.0000 Uani .
C30 C 0.6289(2) 0.4060(2) 0.2534(2) 0.0304 1.0000 Uani .
C31 C -0.0114(2) 0.4369(2) 0.7107(2) 0.0338 1.0000 Uani .
N32 N 0.9095(2) 0.5006(2) 0.1528(2) 0.0370 1.0000 Uani .
C33 C 0.4741(2) 0.3192(2) 0.1851(3) 0.0343 1.0000 Uani .
C34 C -0.0915(2) 0.8610(2) 0.3889(2) 0.0328 1.0000 Uani .
C35 C 0.3745(2) 0.3754(2) 0.1921(2) 0.0310 1.0000 Uani .
C36 C 0.2730(2) 0.7385(2) 0.2468(2) 0.0318 1.0000 Uani .
C37 C 0.1796(2) 0.4775(2) 0.4506(2) 0.0298 1.0000 Uani .
N38 N 0.7639(2) 0.1838(2) 0.5124(2) 0.0419 1.0000 Uani .
C39 C 0.5046(2) 0.2250(2) 0.1775(2) 0.0297 1.0000 Uani .
C40 C 0.8017(2) 0.6591(2) 0.0659(2) 0.0321 1.0000 Uani .
N41 N -0.4343(2) 1.1018(2) 0.4839(2) 0.0427 1.0000 Uani .
C42 C 0.0764(2) 0.3589(2) 0.7148(2) 0.0283 1.0000 Uani .
C43 C -0.0018(2) 0.2661(2) 0.8849(2) 0.0284 1.0000 Uani .
C44 C 0.8363(2) 0.4925(2) 0.2375(3) 0.0353 1.0000 Uani .
C45 C 0.3246(2) 0.0842(2) 0.7412(3) 0.0356 1.0000 Uani .
C46 C 0.2387(2) 0.1652(2) 0.7287(2) 0.0280 1.0000 Uani .
C47 C 0.6708(2) 0.4811(2) 0.0814(3) 0.0340 1.0000 Uani .
C48 C 0.7257(2) 0.6501(2) 0.1548(2) 0.0240 1.0000 Uani .
C49 C 0.5807(2) 0.5555(2) 0.0792(2) 0.0298 1.0000 Uani .
C50 C 0.5909(2) 0.7902(2) 0.0710(2) 0.0312 1.0000 Uani .
C51 C 0.2027(2) 0.1261(2) 0.9044(2) 0.0251 1.0000 Uani .
N52 N 0.23076(18) 0.78494(19) 0.1693(2) 0.0326 1.0000 Uani .
C53 C 0.2789(2) 0.7548(2) 0.0926(3) 0.0381 1.0000 Uani .
C54 C 0.3684(2) 0.6797(2) 0.0909(2) 0.0324 1.0000 Uani .
C55 C 0.5731(2) 0.7477(2) 0.2440(2) 0.0311 1.0000 Uani .
N56 N -0.09222(19) 0.43308(18) 0.7886(2) 0.0330 1.0000 Uani .
C57 C -0.2504(2) 0.9522(2) 0.4797(2) 0.0245 1.0000 Uani .
C58 C 0.6285(2) 0.7297(2) 0.1566(2) 0.0241 1.0000 Uani .
C59 C -0.15257(19) 0.8729(2) 0.4779(2) 0.0230 1.0000 Uani .
C60 C -0.0862(2) 0.3484(2) 0.8735(3) 0.0342 1.0000 Uani .
C61 C 0.9505(2) 0.0381(2) 0.5027(2) 0.0255 1.0000 Uani .
C62 C 0.17562(19) 0.18621(19) 0.8129(2) 0.0204 1.0000 Uani .
N63 N 0.69563(17) 0.40546(19) 0.1663(2) 0.0315 1.0000 Uani .
C64 C 0.00443(19) 0.1303(2) 0.1546(2) 0.0214 1.0000 Uani .
C65 C 0.9234(2) 0.1204(3) 0.4171(3) 0.0390 1.0000 Uani .
C66 C -0.0025(2) 0.7857(3) 0.3910(3) 0.0369 1.0000 Uani .
C67 C 0.3332(2) 0.4367(2) 0.4949(2) 0.0230 1.0000 Uani .
C68 C 0.2905(2) 0.0481(2) 0.9085(2) 0.0293 1.0000 Uani .
C69 C -0.0282(2) 0.7336(2) 0.5606(2) 0.0293 1.0000 Uani .
C70 C 0.4848(2) 0.8242(2) 0.2412(3) 0.0391 1.0000 Uani .
C71 C -0.1193(2) 0.8067(2) 0.5660(2) 0.0264 1.0000 Uani .
C72 C 0.33438(19) 0.2429(2) 0.1831(2) 0.0213 1.0000 Uani .
C73 C 0.8313(3) 0.1896(3) 0.4257(3) 0.0445 1.0000 Uani .
C74 C -0.1271(2) 0.0711(2) 0.1190(2) 0.0273 1.0000 Uani .
C75 C 0.2118(2) 0.3856(2) 0.4387(2) 0.0330 1.0000 Uani .
C76 C -0.2722(3) 1.0345(3) 0.3924(3) 0.0473 1.0000 Uani .
C77 C 0.8804(3) 0.0313(3) 0.5938(3) 0.0463 1.0000 Uani .
C78 C -0.3644(3) 1.1064(3) 0.3983(3) 0.0543 1.0000 Uani .
C79 C -0.0309(2) 0.0080(2) 0.1251(2) 0.0263 1.0000 Uani .
C80 C 0.5018(2) 0.8650(2) 0.0760(3) 0.0363 1.0000 Uani .
C81 C 0.8916(2) 0.5833(3) 0.0695(3) 0.0373 1.0000 Uani .
C82 C -0.3218(3) 0.9484(3) 0.5670(3) 0.0700 1.0000 Uani .
C83 C 0.7893(3) 0.1049(3) 0.5945(3) 0.0538 1.0000 Uani .
C84 C -0.4111(3) 1.0248(3) 0.5651(3) 0.0757 1.0000 Uani .
H191 H 0.3236 0.2528 0.4518 0.0355 1.0000 Uiso R
H211 H 0.3890 0.6341 0.3087 0.0304 1.0000 Uiso R
H221 H -0.2225 0.2074 0.1237 0.0319 1.0000 Uiso R
H251 H 0.4951 0.4727 0.3225 0.0315 1.0000 Uiso R
H281 H 0.6941 0.5549 0.3051 0.0356 1.0000 Uiso R
H301 H 0.6434 0.3528 0.3146 0.0368 1.0000 Uiso R
H311 H -0.0136 0.4969 0.6499 0.0412 1.0000 Uiso R
H331 H 0.5199 0.3452 0.1869 0.0403 1.0000 Uiso R
H341 H -0.1134 0.9045 0.3274 0.0405 1.0000 Uiso R
H351 H 0.3557 0.4393 0.1959 0.0370 1.0000 Uiso R
H361 H 0.2390 0.7593 0.3005 0.0398 1.0000 Uiso R
H371 H 0.1174 0.5225 0.4409 0.0351 1.0000 Uiso R
H391 H 0.5740 0.1862 0.1739 0.0356 1.0000 Uiso R
H401 H 0.7945 0.7161 0.0047 0.0380 1.0000 Uiso R
H421 H 0.1307 0.3653 0.6585 0.0351 1.0000 Uiso R
H431 H -0.0026 0.2077 0.9477 0.0351 1.0000 Uiso R
H441 H 0.8475 0.4346 0.2971 0.0424 1.0000 Uiso R
H451 H 0.3675 0.0677 0.6855 0.0426 1.0000 Uiso R
H461 H 0.2246 0.2050 0.6640 0.0329 1.0000 Uiso R
H471 H 0.7193 0.4804 0.0207 0.0402 1.0000 Uiso R
H491 H 0.5666 0.6056 0.0164 0.0343 1.0000 Uiso R
H501 H 0.6240 0.7821 0.0091 0.0383 1.0000 Uiso R
H511 H 0.1623 0.1388 0.9632 0.0295 1.0000 Uiso R
H531 H 0.2503 0.7851 0.0374 0.0450 1.0000 Uiso R
H541 H 0.4000 0.6606 0.0336 0.0383 1.0000 Uiso R
H551 H 0.5969 0.7080 0.3042 0.0366 1.0000 Uiso R
H601 H -0.1425 0.3446 0.9291 0.0411 1.0000 Uiso R
H651 H 0.9667 0.1292 0.3549 0.0481 1.0000 Uiso R
H661 H 0.0369 0.7789 0.3295 0.0456 1.0000 Uiso R
H681 H 0.3092 0.0085 0.9700 0.0347 1.0000 Uiso R
H691 H -0.0068 0.6897 0.6201 0.0342 1.0000 Uiso R
H701 H 0.4482 0.8360 0.3007 0.0456 1.0000 Uiso R
H711 H -0.1546 0.8086 0.6294 0.0316 1.0000 Uiso R
H731 H 0.8164 0.2430 0.3668 0.0534 1.0000 Uiso R
H741 H -0.1725 0.0525 0.1062 0.0335 1.0000 Uiso R
H751 H 0.1728 0.3687 0.4167 0.0399 1.0000 Uiso R
H761 H -0.2262 1.0426 0.3301 0.0569 1.0000 Uiso R
H771 H 0.8944 -0.0205 0.6540 0.0567 1.0000 Uiso R
H781 H -0.3787 1.1622 0.3396 0.0664 1.0000 Uiso R
H791 H -0.0098 -0.0560 0.1173 0.0314 1.0000 Uiso R
H801 H 0.4776 0.9056 0.0173 0.0452 1.0000 Uiso R
H811 H 0.9413 0.5886 0.0110 0.0439 1.0000 Uiso R
H821 H -0.3135 0.8959 0.6279 0.0845 1.0000 Uiso R
H831 H 0.7430 0.0989 0.6583 0.0639 1.0000 Uiso R
H841 H -0.4599 1.0222 0.6259 0.0908 1.0000 Uiso R
H51 H 0.2802 0.1588 0.1705 0.0491 1.0000 Uiso R
H91 H 0.1367 -0.0756 0.1542 0.0472 1.0000 Uiso R
H161 H 0.5165 0.0693 0.1672 0.0468 1.0000 Uiso R
H81 H 0.1920 0.4400 0.2020 0.0525 1.0000 Uiso R
H41 H 0.0573 0.2097 0.1751 0.0450 1.0000 Uiso R
H21 H -0.1720 0.3126 0.1537 0.0505 1.0000 Uiso R
H31 H 0.1572 0.6173 0.4876 0.0468 1.0000 Uiso R
H71 H 0.3813 0.5209 0.5090 0.0491 1.0000 Uiso R
H111 H 0.4689 0.2321 0.4933 0.0559 1.0000 Uiso R
H12 H 0.3267 -0.0039 0.1659 0.0737 1.0000 Uiso R
H292 H 0.5569 0.3539 0.5095 0.0960 1.0000 Uiso R
H291 H 0.6548 0.3095 0.5129 0.0960 1.0000 Uiso R
H62 H 0.1076 0.3171 0.1885 0.0520 1.0000 Uiso R
H11 H 0.2327 0.0498 0.1515 0.0739 1.0000 Uiso R
H61 H 0.0235 0.3590 0.1553 0.0539 1.0000 Uiso R

loop_
_atom_site_aniso_label
_atom_site_aniso_U_11
_atom_site_aniso_U_22
_atom_site_aniso_U_33
_atom_site_aniso_U_23
_atom_site_aniso_U_13
_atom_site_aniso_U_12
O1 0.0220(11) 0.0387(13) 0.109(2) -0.0466(15) -0.0222(13) 0.0048(10)
O2 0.0169(9) 0.0315(11) 0.0601(15) -0.0292(11) -0.0172(10) 0.0102(8)
O3 0.0195(10) 0.0293(10) 0.0471(13) -0.0209(10) -0.0148(9) 0.0059(8)
O4 0.0178(9) 0.0243(10) 0.0558(14) -0.0234(10) -0.0163(9) 0.0050(8)
O5 0.0174(9) 0.0284(10) 0.0605(15) -0.0288(11) -0.0135(9) 0.0045(8)
O6 0.0227(10) 0.0320(11) 0.0532(14) -0.0217(10) -0.0181(10) 0.0018(9)
O7 0.0230(10) 0.0260(10) 0.0533(14) -0.0185(10) -0.0200(10) 0.0045(8)
O8 0.0243(11) 0.0251(10) 0.0591(15) -0.0252(11) -0.0144(10) 0.0066(9)
O9 0.0240(10) 0.0207(10) 0.0501(13) -0.0182(9) -0.0161(9) 0.0054(8)
C10 0.0176(13) 0.0183(12) 0.0289(15) -0.0099(11) -0.0061(11) -0.0028(10)
O11 0.0277(11) 0.0251(11) 0.0576(15) -0.0207(11) -0.0195(11) 0.0083(9)
C12 0.0180(13) 0.0187(12) 0.0267(15) -0.0097(11) -0.0090(11) 0.0002(11)
C13 0.0201(13) 0.0233(13) 0.0210(14) -0.0071(11) -0.0047(11) -0.0016(11)
N14 0.0205(12) 0.0328(14) 0.0469(16) -0.0214(13) -0.0112(11) 0.0011(11)
C15 0.0176(12) 0.0154(12) 0.0271(15) -0.0073(11) -0.0053(11) -0.0018(10)
O16 0.0172(9) 0.0251(10) 0.0563(14) -0.0241(10) -0.0140(9) 0.0067(8)
N17 0.0257(13) 0.0265(13) 0.0618(19) -0.0205(13) -0.0155(13) 0.0021(11)
N18 0.0161(11) 0.0287(13) 0.0515(17) -0.0205(12) -0.0114(11) 0.0050(10)
C19 0.0332(16) 0.0240(14) 0.0312(16) -0.0104(12) -0.0111(13) -0.0042(13)
C20 0.0213(13) 0.0198(13) 0.0202(14) -0.0059(11) -0.0057(11) -0.0009(11)
C21 0.0250(14) 0.0245(14) 0.0256(15) -0.0102(12) -0.0065(11) -0.0028(12)
C22 0.0183(13) 0.0307(15) 0.0272(15) -0.0099(12) -0.0080(11) -0.0024(12)
C23 0.0206(14) 0.0227(14) 0.0263(15) -0.0064(12) -0.0070(11) 0.0002(12)
C24 0.0173(13) 0.0225(13) 0.0248(14) -0.0104(11) -0.0067(11) 0.0011(11)
C25 0.0196(13) 0.0242(13) 0.0280(15) -0.0106(12) -0.0062(11) -0.0008(11)
C26 0.0206(13) 0.0203(13) 0.0243(14) -0.0106(11) -0.0073(11) 0.0011(11)
C27 0.0202(13) 0.0208(13) 0.0227(14) -0.0080(11) -0.0070(11) -0.0007(11)
C28 0.0294(15) 0.0246(14) 0.0352(17) -0.0135(13) -0.0137(13) 0.0001(12)
O29 0.0289(13) 0.0384(13) 0.149(3) -0.0493(17) -0.0423(16) 0.0104(11)
C30 0.0238(14) 0.0244(14) 0.0401(18) -0.0129(13) -0.0150(13) 0.0040(12)
C31 0.0367(17) 0.0215(14) 0.0375(18) -0.0048(13) -0.0190(14) -0.0009(13)
N32 0.0301(14) 0.0337(14) 0.0515(18) -0.0248(13) -0.0171(13) 0.0054(12)
C33 0.0280(15) 0.0378(17) 0.048(2) -0.0218(15) -0.0111(14) -0.0106(14)
C34 0.0232(14) 0.0391(17) 0.0283(16) -0.0132(14) -0.0052(12) -0.0017(13)
C35 0.0341(16) 0.0240(14) 0.0382(18) -0.0171(13) -0.0081(14) -0.0047(13)
C36 0.0258(15) 0.0245(14) 0.0376(18) -0.0158(13) -0.0050(13) 0.0025(12)
C37 0.0214(14) 0.0322(15) 0.0328(16) -0.0129(13) -0.0115(12) 0.0009(12)
N38 0.0281(14) 0.0347(15) 0.066(2) -0.0291(15) -0.0156(14) 0.0057(12)
C39 0.0177(13) 0.0321(16) 0.0386(17) -0.0159(14) -0.0101(12) 0.0002(12)
C40 0.0287(15) 0.0278(15) 0.0336(17) -0.0118(13) -0.0092(13) -0.0001(13)
N41 0.0335(15) 0.0346(15) 0.061(2) -0.0233(14) -0.0252(15) 0.0099(12)
C42 0.0271(14) 0.0237(14) 0.0283(16) -0.0054(12) -0.0093(12) -0.0047(12)
C43 0.0229(14) 0.0256(14) 0.0273(15) -0.0089(12) -0.0051(12) -0.0003(12)
C44 0.0347(17) 0.0270(15) 0.0458(19) -0.0153(14) -0.0222(15) 0.0041(13)
C45 0.0184(14) 0.0408(17) 0.047(2) -0.0285(16) -0.0015(13) 0.0010(13)
C46 0.0214(14) 0.0314(15) 0.0285(16) -0.0135(13) -0.0054(12) -0.0026(12)
C47 0.0239(15) 0.0329(16) 0.0401(18) -0.0202(14) -0.0016(13) -0.0009(13)
C48 0.0212(13) 0.0210(13) 0.0340(16) -0.0153(12) -0.0101(12) -0.0002(11)
C49 0.0254(15) 0.0248(14) 0.0285(16) -0.0095(12) -0.0031(12) -0.0008(12)
C50 0.0331(16) 0.0239(14) 0.0380(17) -0.0120(13) -0.0160(14) -0.0017(13)
C51 0.0239(14) 0.0198(13) 0.0291(15) -0.0097(12) -0.0088(12) -0.0010(11)
N52 0.0236(13) 0.0249(12) 0.0462(16) -0.0160(12) -0.0130(12) 0.0040(10)
C53 0.0366(18) 0.0327(16) 0.0439(19) -0.0147(15) -0.0246(15) 0.0062(14)
C54 0.0322(16) 0.0293(15) 0.0307(16) -0.0157(13) -0.0111(13) 0.0053(13)
C55 0.0281(15) 0.0287(15) 0.0359(17) -0.0165(13) -0.0095(13) -0.0001(13)
N56 0.0280(13) 0.0222(12) 0.0500(17) -0.0165(12) -0.0194(12) 0.0052(10)
C57 0.0210(14) 0.0207(13) 0.0320(16) -0.0116(12) -0.0097(12) -0.0008(11)
C58 0.0225(13) 0.0175(13) 0.0337(16) -0.0095(12) -0.0103(12) -0.0040(11)
C59 0.0173(12) 0.0198(13) 0.0309(15) -0.0095(12) -0.0082(11) -0.0023(11)
C60 0.0224(15) 0.0304(16) 0.0413(19) -0.0171(14) -0.0069(13) 0.0044(13)
C61 0.0214(13) 0.0236(13) 0.0359(16) -0.0158(12) -0.0097(12) -0.0020(11)
C62 0.0157(12) 0.0163(12) 0.0262(14) -0.0077(11) -0.0063(11) -0.0010(10)
N63 0.0177(12) 0.0280(13) 0.0474(16) -0.0207(12) -0.0084(11) 0.0036(10)
C64 0.0171(12) 0.0212(12) 0.0235(14) -0.0077(11) -0.0061(10) -0.0030(10)
C65 0.0315(17) 0.0398(18) 0.0374(19) -0.0143(15) -0.0113(14) 0.0006(14)
C66 0.0214(15) 0.0458(19) 0.0374(18) -0.0213(16) -0.0042(13) 0.0009(14)
C67 0.0183(13) 0.0245(13) 0.0225(14) -0.0071(11) -0.0072(11) -0.0027(11)
C68 0.0233(14) 0.0228(14) 0.0394(17) -0.0094(13) -0.0148(13) -0.0001(12)
C69 0.0285(15) 0.0254(14) 0.0355(17) -0.0121(13) -0.0178(13) 0.0018(12)
C70 0.0290(16) 0.0348(17) 0.050(2) -0.0236(16) -0.0074(15) 0.0015(14)
C71 0.0246(14) 0.0233(13) 0.0306(16) -0.0128(12) -0.0104(12) 0.0010(12)
C72 0.0182(13) 0.0212(13) 0.0222(14) -0.0078(11) -0.0072(11) -0.0017(11)
C73 0.0391(19) 0.0335(17) 0.057(2) -0.0135(17) -0.0277(18) 0.0044(15)
C74 0.0257(14) 0.0311(15) 0.0286(16) -0.0098(12) -0.0105(12) -0.0095(12)
C75 0.0331(16) 0.0339(16) 0.0364(18) -0.0139(14) -0.0133(14) -0.0080(14)
C76 0.053(2) 0.0375(18) 0.0318(18) -0.0124(15) -0.0189(16) 0.0147(16)
C77 0.0378(19) 0.0408(19) 0.0380(19) -0.0135(16) -0.0074(15) 0.0070(16)
C78 0.062(3) 0.0396(19) 0.046(2) -0.0165(17) -0.036(2) 0.0232(18)
C79 0.0318(16) 0.0213(13) 0.0244(15) -0.0085(11) -0.0076(12) -0.0052(12)
C80 0.0342(17) 0.0229(15) 0.049(2) -0.0089(14) -0.0218(15) -0.0004(13)
C81 0.0283(16) 0.0389(17) 0.0426(19) -0.0230(16) -0.0079(14) 0.0019(14)
C82 0.035(2) 0.060(2) 0.034(2) 0.0082(18) -0.0006(16) 0.0222(18)
C83 0.0349(19) 0.053(2) 0.052(2) -0.029(2) -0.0018(17) 0.0115(17)
C84 0.038(2) 0.066(3) 0.048(2) -0.005(2) 0.0024(18) 0.024(2)

loop_
_atom_type_symbol
_atom_type_scat_dispersion_real
_atom_type_scat_dispersion_imag
_atom_type_scat_Cromer_Mann_a1
_atom_type_scat_Cromer_Mann_b1
_atom_type_scat_Cromer_Mann_a2
_atom_type_scat_Cromer_Mann_b2
_atom_type_scat_Cromer_Mann_a3
_atom_type_scat_Cromer_Mann_b3
_atom_type_scat_Cromer_Mann_a4
_atom_type_scat_Cromer_Mann_b4
_atom_type_scat_Cromer_Mann_c
_atom_type_scat_source
C 0.0033 0.0016 2.3100 20.8439 1.0200 10.2075 1.5886 0.5687 0.8650 51.6512 0.2156 'International Tables Vol C 4.2.6.8 and 6.1.1.4'
H 0.0000 0.0000 0.4930 10.5109 0.3229 26.1257 0.1402 3.1424 0.0408 57.7998 0.0030 'International Tables Vol C 4.2.6.8 and 6.1.1.4'
N 0.0061 0.0033 12.2126 0.0057 3.1322 9.8933 2.0125 28.9975 1.1663 0.5826 -11.5290 'International Tables Vol C 4.2.6.8 and 6.1.1.4'
O 0.0106 0.0060 3.0485 13.2771 2.2868 5.7011 1.5463 0.3239 0.8670 32.9089 0.2508 'International Tables Vol C 4.2.6.8 and 6.1.1.4'

loop_
_geom_angle_atom_site_label_1
_geom_angle_site_symmetry_1
_geom_angle_atom_site_label_2
_geom_angle_atom_site_label_3
_geom_angle
_geom_angle_publ_flag
H12 . O1 H11 108.2 no
C24 . O2 H21 106.4 no
C13 . O3 H31 102.8 no
C64 . O4 H41 117.4 no
C72 . O5 H51 117.3 no
H62 . O6 H61 108.9 no
C67 . O7 H71 110.7 no
C26 . O8 H81 111.2 no
C20 . O9 H91 107.4 no
C15 . C10 C25 121.9(2) yes
C15 . C10 C49 120.9(3) yes
C25 . C10 C49 117.2(2) yes
C23 . O11 H111 108.9 no
C42 . C12 C43 117.8(2) yes
C42 . C12 C62 121.1(2) yes
C43 . C12 C62 121.1(2) yes
O3 . C13 C37 124.8(2) yes
O3 . C13 C67 115.8(2) yes
C37 . C13 C67 119.4(3) yes
C66 . N14 C69 117.0(3) yes
C10 . C15 C21 121.5(3) yes
C10 . C15 C54 121.3(3) yes
C21 . C15 C54 117.1(2) yes
C27 . O16 H161 107.5 no
C70 . N17 C80 116.7(3) yes
C45 . N18 C68 117.0(2) yes
C23 . C19 C75 119.2(3) yes
C23 . C19 H191 119.8 no
C75 . C19 H191 121.0 no
O9 . C20 C64 114.8(2) yes
O9 . C20 C79 124.9(2) yes
C64 . C20 C79 120.2(3) yes
C15 . C21 C36 118.6(3) yes
C15 . C21 H211 121.6 no
C36 . C21 H211 119.8 no
C24 . C22 C74 119.4(3) yes
C24 . C22 H221 120.0 no
C74 . C22 H221 120.5 no
C19 . C23 O11 124.6(3) yes
C19 . C23 C67 120.5(3) yes
O11 . C23 C67 114.8(3) yes
C22 . C24 O2 124.4(2) yes
C22 . C24 C64 120.3(3) yes
O2 . C24 C64 115.3(2) yes
C10 . C25 C30 119.5(3) yes
C10 . C25 H251 122.0 no
C30 . C25 H251 118.5 no
O8 . C26 C35 124.8(2) yes
O8 . C26 C72 114.5(2) yes
C35 . C26 C72 120.7(3) yes
O16 . C27 C39 123.8(2) yes
O16 . C27 C72 116.1(2) yes
C39 . C27 C72 120.1(3) yes
C44 . C28 C48 118.9(3) yes
C44 . C28 H281 120.8 no
C48 . C28 H281 120.3 no
H292 . O29 H291 114.3 no
C25 . C30 N63 123.8(3) yes
C25 . C30 H301 117.7 no
N63 . C30 H301 118.5 no
C42 . C31 N56 123.6(3) yes
C42 . C31 H311 118.3 no
N56 . C31 H311 118.1 no
C44 . N32 C81 116.9(3) yes
C35 . C33 C39 120.8(3) yes
C35 . C33 H331 118.7 no
C39 . C33 H331 120.4 no
C59 . C34 C66 119.7(3) yes
C59 . C34 H341 119.0 no
C66 . C34 H341 121.3 no
C33 . C35 C26 119.5(3) yes
C33 . C35 H351 119.5 no
C26 . C35 H351 121.0 no
C21 . C36 N52 124.5(3) yes
C21 . C36 H361 119.1 no
N52 . C36 H361 116.4 no
C13 . C37 C75 120.1(3) yes
C13 . C37 H371 118.4 no
C75 . C37 H371 121.5 no
C73 . N38 C83 115.9(3) yes
C27 . C39 C33 119.5(3) yes
C27 . C39 H391 120.7 no
C33 . C39 H391 119.8 no
C48 . C40 C81 118.9(3) yes
C48 . C40 H401 121.6 no
C81 . C40 H401 119.5 no
C78 . N41 C84 115.5(3) yes
C12 . C42 C31 119.1(3) yes
C12 . C42 H421 120.6 no
C31 . C42 H421 120.3 no
C12 . C43 C60 118.9(3) yes
C12 . C43 H431 121.6 no
C60 . C43 H431 119.6 no
C28 . C44 N32 123.9(3) yes
C28 . C44 H441 118.0 no
N32 . C44 H441 118.1 no
N18 . C45 C46 124.0(3) yes
N18 . C45 H451 116.4 no
C46 . C45 H451 119.6 no
C45 . C46 C62 118.3(3) yes
C45 . C46 H461 120.2 no
C62 . C46 H461 121.5 no
C49 . C47 N63 124.0(3) yes
C49 . C47 H471 120.7 no
N63 . C47 H471 115.3 no
C40 . C48 C28 117.6(3) yes
C40 . C48 C58 121.5(3) yes
C28 . C48 C58 120.9(3) yes
C10 . C49 C47 119.2(3) yes
C10 . C49 H491 120.9 no
C47 . C49 H491 120.0 no
C58 . C50 C80 119.1(3) yes
C58 . C50 H501 122.4 no
C80 . C50 H501 118.5 no
C62 . C51 C68 119.1(3) yes
C62 . C51 H511 120.6 no
C68 . C51 H511 120.3 no
C36 . N52 C53 116.6(3) yes
N52 . C53 C54 123.3(3) yes
N52 . C53 H531 118.6 no
C54 . C53 H531 118.1 no
C15 . C54 C53 119.9(3) yes
C15 . C54 H541 120.1 no
C53 . C54 H541 120.0 no
C58 . C55 C70 118.9(3) yes
C58 . C55 H551 119.9 no
C70 . C55 H551 121.2 no
C31 . N56 C60 116.8(3) yes
C59 . C57 C76 121.6(3) yes
C59 . C57 C82 122.1(3) yes
C76 . C57 C82 116.4(3) yes
C48 . C58 C55 121.0(3) yes
C48 . C58 C50 121.5(3) yes
C55 . C58 C50 117.5(3) yes
C57 . C59 C34 121.5(3) yes
C57 . C59 C71 121.2(3) yes
C34 . C59 C71 117.2(3) yes
C43 . C60 N56 123.9(3) yes
C43 . C60 H601 118.3 no
N56 . C60 H601 117.8 no
C61 2_756 C61 C65 122.1(3) yes
C61 2_756 C61 C77 121.8(3) yes
C65 . C61 C77 116.2(3) yes
C12 . C62 C46 120.7(2) yes
C12 . C62 C51 121.3(2) yes
C46 . C62 C51 118.0(2) yes
C30 . N63 C47 116.3(2) yes
C20 . C64 C24 119.5(2) yes
C20 . C64 O4 116.8(2) yes
C24 . C64 O4 123.7(2) yes
C61 . C65 C73 120.1(3) yes
C61 . C65 H651 120.1 no
C73 . C65 H651 119.8 no
C34 . C66 N14 123.5(3) yes
C34 . C66 H661 117.7 no
N14 . C66 H661 118.8 no
C13 . C67 C23 119.7(3) yes
C13 . C67 O7 122.9(2) yes
C23 . C67 O7 117.4(2) yes
C51 . C68 N18 123.5(3) yes
C51 . C68 H681 119.0 no
N18 . C68 H681 117.5 no
N14 . C69 C71 123.6(3) yes
N14 . C69 H691 118.2 no
C71 . C69 H691 118.3 no
C55 . C70 N17 124.0(3) yes
C55 . C70 H701 118.1 no
N17 . C70 H701 117.9 no
C59 . C71 C69 119.0(3) yes
C59 . C71 H711 123.8 no
C69 . C71 H711 117.2 no
C27 . C72 C26 119.4(2) yes
C27 . C72 O5 123.1(2) yes
C26 . C72 O5 117.4(2) yes
C65 . C73 N38 124.2(3) yes
C65 . C73 H731 117.1 no
N38 . C73 H731 118.7 no
C22 . C74 C79 120.8(3) yes
C22 . C74 H741 118.5 no
C79 . C74 H741 120.7 no
C19 . C75 C37 121.0(3) yes
C19 . C75 H751 118.5 no
C37 . C75 H751 120.5 no
C57 . C76 C78 119.3(3) yes
C57 . C76 H761 120.9 no
C78 . C76 H761 119.8 no
C61 . C77 C83 119.4(3) yes
C61 . C77 H771 120.7 no
C83 . C77 H771 119.9 no
C76 . C78 N41 124.1(3) yes
C76 . C78 H781 119.2 no
N41 . C78 H781 116.7 no
C74 . C79 C20 119.8(3) yes
C74 . C79 H791 120.5 no
C20 . C79 H791 119.7 no
C50 . C80 N17 123.8(3) yes
C50 . C80 H801 118.1 no
N17 . C80 H801 118.1 no
C40 . C81 N32 123.9(3) yes
C40 . C81 H811 119.0 no
N32 . C81 H811 117.1 no
C57 . C82 C84 120.0(3) yes
C57 . C82 H821 121.7 no
C84 . C82 H821 118.3 no
C77 . C83 N38 124.2(4) yes
C77 . C83 H831 117.6 no
N38 . C83 H831 118.2 no
C82 . C84 N41 124.8(4) yes
C82 . C84 H841 119.6 no
N41 . C84 H841 115.6 no

loop_
_geom_bond_atom_site_label_1
_geom_bond_atom_site_label_2
_geom_bond_site_symmetry_2
_geom_bond_distance
_geom_bond_publ_flag
O1 H12 . 0.853 no
O1 H11 . 0.832 no
O2 C24 . 1.365(3) yes
O2 H21 . 0.824 no
O3 C13 . 1.359(3) yes
O3 H31 . 0.815 no
O4 C64 . 1.359(3) yes
O4 H41 . 0.820 no
O5 C72 . 1.358(3) yes
O5 H51 . 0.827 no
O6 H62 . 0.834 no
O6 H61 . 0.818 no
O7 C67 . 1.362(3) yes
O7 H71 . 0.837 no
O8 C26 . 1.368(3) yes
O8 H81 . 0.817 no
O9 C20 . 1.369(3) yes
O9 H91 . 0.817 no
C10 C15 . 1.489(4) yes
C10 C25 . 1.390(4) yes
C10 C49 . 1.395(4) yes
O11 C23 . 1.372(3) yes
O11 H111 . 0.810 no
C12 C42 . 1.390(4) yes
C12 C43 . 1.386(4) yes
C12 C62 . 1.495(3) yes
C13 C37 . 1.390(4) yes
C13 C67 . 1.405(4) yes
N14 C66 . 1.338(4) yes
N14 C69 . 1.337(4) yes
C15 C21 . 1.391(4) yes
C15 C54 . 1.392(4) yes
O16 C27 . 1.363(3) yes
O16 H161 . 0.810 no
N17 C70 . 1.336(4) yes
N17 C80 . 1.336(4) yes
N18 C45 . 1.334(4) yes
N18 C68 . 1.336(4) yes
C19 C23 . 1.389(4) yes
C19 C75 . 1.389(4) yes
C19 H191 . 0.952 no
C20 C64 . 1.405(4) yes
C20 C79 . 1.381(4) yes
C21 C36 . 1.393(4) yes
C21 H211 . 0.941 no
C22 C24 . 1.391(4) yes
C22 C74 . 1.393(4) yes
C22 H221 . 0.944 no
C23 C67 . 1.397(4) yes
C24 C64 . 1.398(4) yes
C25 C30 . 1.384(4) yes
C25 H251 . 0.935 no
C26 C35 . 1.381(4) yes
C26 C72 . 1.396(4) yes
C27 C39 . 1.393(4) yes
C27 C72 . 1.399(4) yes
C28 C44 . 1.389(4) yes
C28 C48 . 1.395(4) yes
C28 H281 . 0.957 no
O29 H292 . 0.812 no
O29 H291 . 0.809 no
C30 N63 . 1.342(4) yes
C30 H301 . 0.944 no
C31 C42 . 1.387(4) yes
C31 N56 . 1.337(4) yes
C31 H311 . 0.949 no
N32 C44 . 1.337(4) yes
N32 C81 . 1.331(4) yes
C33 C35 . 1.392(4) yes
C33 C39 . 1.389(4) yes
C33 H331 . 0.931 no
C34 C59 . 1.393(4) yes
C34 C66 . 1.381(4) yes
C34 H341 . 0.962 no
C35 H351 . 0.936 no
C36 N52 . 1.331(4) yes
C36 H361 . 0.933 no
C37 C75 . 1.385(4) yes
C37 H371 . 0.933 no
N38 C73 . 1.324(5) yes
N38 C83 . 1.328(5) yes
C39 H391 . 0.968 no
C40 C48 . 1.396(4) yes
C40 C81 . 1.392(4) yes
C40 H401 . 0.939 no
N41 C78 . 1.330(5) yes
N41 C84 . 1.298(5) yes
C42 H421 . 0.930 no
C43 C60 . 1.390(4) yes
C43 H431 . 0.953 no
C44 H441 . 0.940 no
C45 C46 . 1.395(4) yes
C45 H451 . 0.944 no
C46 C62 . 1.393(4) yes
C46 H461 . 0.951 no
C47 C49 . 1.384(4) yes
C47 N63 . 1.337(4) yes
C47 H471 . 0.947 no
C48 C58 . 1.491(4) yes
C49 H491 . 0.948 no
C50 C58 . 1.390(4) yes
C50 C80 . 1.383(4) yes
C50 H501 . 0.947 no
C51 C62 . 1.391(4) yes
C51 C68 . 1.388(4) yes
C51 H511 . 0.949 no
N52 C53 . 1.337(4) yes
C53 C54 . 1.385(4) yes
C53 H531 . 0.940 no
C54 H541 . 0.966 no
C55 C58 . 1.394(4) yes
C55 C70 . 1.381(4) yes
C55 H551 . 0.957 no
N56 C60 . 1.334(4) yes
C57 C59 . 1.494(4) yes
C57 C76 . 1.380(4) yes
C57 C82 . 1.360(5) yes
C59 C71 . 1.395(4) yes
C60 H601 . 0.942 no
C61 C61 2_756 1.488(5) yes
C61 C65 . 1.386(4) yes
C61 C77 . 1.386(5) yes
C65 C73 . 1.377(5) yes
C65 H651 . 0.914 no
C66 H661 . 0.945 no
C68 H681 . 0.937 no
C69 C71 . 1.390(4) yes
C69 H691 . 0.934 no
C70 H701 . 0.943 no
C71 H711 . 0.934 no
C73 H731 . 0.921 no
C74 C79 . 1.394(4) yes
C74 H741 . 0.946 no
C75 H751 . 0.942 no
C76 C78 . 1.393(5) yes
C76 H761 . 0.931 no
C77 C83 . 1.390(5) yes
C77 H771 . 0.923 no
C78 H781 . 0.929 no
C79 H791 . 0.964 no
C80 H801 . 0.941 no
C81 H811 . 0.917 no
C82 C84 . 1.391(5) yes
C82 H821 . 0.914 no
C83 H831 . 0.951 no
C84 H841 . 0.940 no

loop_
_geom_hbond_atom_site_label_D
_geom_hbond_atom_site_label_H
_geom_hbond_atom_site_label_A
_geom_hbond_site_symmetry_A
_geom_hbond_angle_DHA
_geom_hbond_distance_DH
_geom_hbond_distance_HA
_geom_hbond_distance_DA
_geom_hbond_publ_flag
C28 H281 O7 2_666 162 0.96 2.48 3.407(5) yes
C69 H691 O6 2_566 137 0.93 2.60 3.339(5) yes
O5 H51 O1 . 166 0.83 1.77 2.582(5) yes
O9 H91 N52 1_545 145 0.82 2.01 2.719(5) yes
O16 H161 N18 2_656 164 0.81 1.95 2.741(5) yes
O8 H81 N56 2_566 149 0.82 1.97 2.708(5) yes
O4 H41 O6 . 165 0.82 1.78 2.579(5) yes
O2 H21 N63 1_455 160 0.82 1.94 2.727(5) yes
O3 H31 N14 . 158 0.82 1.96 2.733(5) yes
O7 H71 O29 2_666 159 0.84 1.77 2.570(5) yes
O11 H111 N41 1_645 150 0.81 2.00 2.729(5) yes
O1 H12 N17 1_545 156 0.85 1.97 2.775(5) yes
O29 H292 O7 . 131 0.81 2.29 2.891(5) yes
O29 H292 O11 . 159 0.81 2.23 3.000(5) yes
O29 H291 N38 . 175 0.81 1.98 2.791(5) yes
O6 H62 O5 . 137 0.83 2.26 2.919(5) yes
O6 H62 O8 . 148 0.83 2.18 2.921(5) yes
O1 H11 O4 . 133 0.83 2.29 2.923(5) yes
O1 H11 O9 . 156 0.83 2.18 2.954(5) yes
O6 H61 N32 1_455 129 0.82 2.17 2.764(5) yes
